data_4350174
loop_
_publ_author_name
'Herrera, Juan-Manuel'
'Pope, Simon J. A.'
'Adams, Harry'
'Faulkner, Stephen'
'Ward, Michael D.'

_publ_section_title
;
 Structural and photophysical properties of coordination networks
 combining [Ru(Bpym)(CN)4]2- or [[Ru(CN)4]2(mu-bpym)]4- anions (bpym =
 2,2'-bipyrimidine) with lanthanide(III) cations: sensitized near-infrared
 luminescence from Yb(III), Nd(III), and Er(III) following
 Ru-to-lanthanide energy transfer.
;
_journal_issue 10
_journal_name_full 'Inorganic chemistry'
_journal_page_first 3895
_journal_page_last 3904
_journal_paper_doi 10.1021/ic0521574
_journal_volume 45
_journal_year 2006
_chemical_formula_sum 'C24 H38 Er2 N18 O19 Ru2'
_chemical_formula_weight 1419.38
_space_group_IT_number 2
_space_group_name_Hall '-P 1'
_space_group_name_H-M_alt 'P -1'
_symmetry_cell_setting triclinic
_symmetry_space_group_name_H-M 'P -1'
_atom_sites_solution_hydrogens geom
_atom_sites_solution_primary direct
_atom_sites_solution_secondary difmap
_audit_creation_method SHELXL-97
_cell_angle_alpha 81.027(2)
_cell_angle_beta 77.828(2)
_cell_angle_gamma 89.565(2)
_cell_formula_units_Z 2
_cell_length_a 12.3927(15)
_cell_length_b 13.2752(16)
_cell_length_c 14.3563(18)
_cell_measurement_reflns_used 6930
_cell_measurement_temperature 150(2)
_cell_measurement_theta_max 55.107
_cell_measurement_theta_min 4.519
_cell_volume 2279.7(5)
_computing_cell_refinement 'Bruker XSCANS'
_computing_data_collection 'Bruker XSCANS'
_computing_data_reduction 'Bruker Saint'
_computing_molecular_graphics 'Bruker Shelxtl'
_computing_publication_material 'Bruker Shelxtl'
_computing_structure_refinement 'SHELXL-97 (Sheldrick, 1997)'
_computing_structure_solution 'SHELXS-97 (Sheldrick, 1990)'
_diffrn_ambient_temperature 150(2)
_diffrn_measured_fraction_theta_full 0.966
_diffrn_measured_fraction_theta_max 0.966
_diffrn_measurement_device_type 'Bruker smart 1000'
_diffrn_measurement_method '\w scans'
_diffrn_radiation_monochromator graphite
_diffrn_radiation_source 'fine-focus sealed tube'
_diffrn_radiation_type MoK\a
_diffrn_radiation_wavelength 0.71073
_diffrn_reflns_av_R_equivalents 0.0568
_diffrn_reflns_av_sigmaI/netI 0.0772
_diffrn_reflns_limit_h_max 16
_diffrn_reflns_limit_h_min -16
_diffrn_reflns_limit_k_max 17
_diffrn_reflns_limit_k_min -16
_diffrn_reflns_limit_l_max 18
_diffrn_reflns_limit_l_min -18
_diffrn_reflns_number 26301
_diffrn_reflns_theta_full 27.60
_diffrn_reflns_theta_max 27.60
_diffrn_reflns_theta_min 1.47
_diffrn_standards_decay_% 0
_diffrn_standards_interval_count 0
_diffrn_standards_interval_time 0
_diffrn_standards_number 0
_exptl_absorpt_coefficient_mu 4.382
_exptl_absorpt_correction_T_max 0.7490
_exptl_absorpt_correction_T_min 0.2867
_exptl_absorpt_correction_type multi-scan
_exptl_absorpt_process_details SADABS
_exptl_crystal_colour Orange
_exptl_crystal_density_diffrn 2.068
_exptl_crystal_density_method 'not measured'
_exptl_crystal_description PLATE
_exptl_crystal_F_000 1368
_exptl_crystal_size_max 0.38
_exptl_crystal_size_mid 0.23
_exptl_crystal_size_min 0.07
_refine_diff_density_max 2.202
_refine_diff_density_min -1.076
_refine_diff_density_rms 0.215
_refine_ls_extinction_method none
_refine_ls_goodness_of_fit_ref 1.028
_refine_ls_hydrogen_treatment CONST
_refine_ls_matrix_type full
_refine_ls_number_parameters 561
_refine_ls_number_reflns 10236
_refine_ls_number_restraints 18
_refine_ls_restrained_S_all 1.028
_refine_ls_R_factor_all 0.0755
_refine_ls_R_factor_gt 0.0446
_refine_ls_shift/su_max 0.001
_refine_ls_shift/su_mean 0.000
_refine_ls_structure_factor_coef Fsqd
_refine_ls_weighting_details 'calc w=1/[\s^2^(Fo^2^)+(0.0525P)^2^+2.8318P] where P=(Fo^2^+2Fc^2^)/3'
_refine_ls_weighting_scheme calc
_refine_ls_wR_factor_gt 0.1022
_refine_ls_wR_factor_ref 0.1155
_reflns_number_gt 7180
_reflns_number_total 10236
_reflns_threshold_expression >2sigma(I)
_cod_data_source_file ic0521574si20051219_111610.cif
_cod_data_source_block imw279m(RuEr)
_cod_depositor_comments
;
The following automatic conversions were performed:

data item '_symmetry_cell_setting' value 'Triclinic' was changed to
'triclinic' in accordance with the
/home/saulius/struct/COD-crude-data/automatic-downloads/DataCite-retrospective/ACS/depositions/lib/dictionaries/cif_core.dic
dictionary named 'cif_core.dic' version 2.4.2 last updated on
2011-04-26.

Automatic conversion script
Id: cif_fix_values 6909 2019-04-08 15:41:33Z antanas 
;
_cod_original_sg_symbol_H-M P-1
_cod_database_code 4350174

loop_
_symmetry_equiv_pos_as_xyz
'x, y, z'
'-x, -y, -z'

loop_
_atom_site_label
_atom_site_type_symbol
_atom_site_fract_x
_atom_site_fract_y
_atom_site_fract_z
_atom_site_U_iso_or_equiv
_atom_site_adp_type
_atom_site_occupancy
_atom_site_symmetry_multiplicity
_atom_site_calc_flag
_atom_site_refinement_flags
_atom_site_disorder_assembly
_atom_site_disorder_group
Er1 Er 0.68069(3) 0.86313(3) 0.66363(2) 0.02253(10) Uani 1 1 d . . .
Er2 Er 0.39816(3) 0.40914(3) 0.77594(2) 0.01759(9) Uani 1 1 d . . .
Ru1 Ru 0.34237(5) 0.74017(5) 0.51601(4) 0.01949(14) Uani 1 1 d . B .
Ru2 Ru 0.26305(5) 0.66117(5) 1.04208(4) 0.01794(14) Uani 1 1 d . . .
O1W O 0.6353(7) 0.9009(7) 0.3480(6) 0.092(3) Uiso 1 1 d . . .
O2W O 0.6315(5) 0.6541(5) 0.9332(4) 0.0408(15) Uiso 1 1 d . . .
O3W O 0.3252(5) 0.4140(5) 0.4651(4) 0.0448(16) Uiso 1 1 d . . .
O4W O 0.4409(12) 0.1334(12) 0.0095(10) 0.068(4) Uiso 0.573(14) 1 d PU A 1
O4W' O 0.4906(17) 0.0591(16) 0.0202(14) 0.075(5) Uiso 0.427(14) 1 d PU . 2
O5W O 0.7827(10) 0.9017(9) 0.1706(8) 0.030(3) Uiso 0.50 1 d P . .
O6W O 0.7341(18) 0.9304(17) 0.1456(15) 0.107(7) Uiso 0.50 1 d P . .
O7W O 0.4542(15) 0.8816(15) 0.1848(13) 0.092(6) Uiso 0.50 1 d P . .
N16 N 0.1949(5) 0.6880(5) 0.4858(4) 0.0255(15) Uani 1 1 d . . .
O11 O 0.7629(6) 0.8532(6) 0.5001(5) 0.071(2) Uani 1 1 d D B .
H11A H 0.8266 0.8773 0.5017 0.085 Uiso 1 1 d RD . .
H11B H 0.7721 0.8386 0.4421 0.085 Uiso 1 1 d RD . .
C15 C 0.1820(7) 0.6357(6) 0.4159(6) 0.0316(19) Uani 1 1 d . . .
H15 H 0.2458 0.6154 0.3743 0.038 Uiso 1 1 calc R . .
O12 O 0.5202(5) 0.9433(4) 0.7361(4) 0.0465(17) Uani 1 1 d D B .
H12A H 0.4908 0.9009 0.7850 0.056 Uiso 1 1 d RD . .
H12B H 0.4899 0.9996 0.7459 0.056 Uiso 1 1 d RD . .
C14 C 0.0808(7) 0.6108(8) 0.4024(6) 0.042(2) Uani 1 1 d . . .
H14 H 0.0734 0.5736 0.3526 0.051 Uiso 1 1 calc R . .
O13 O 0.5705(5) 0.7330(4) 0.7709(4) 0.0364(14) Uani 1 1 d D B .
H13A H 0.5497 0.6883 0.7424 0.044 Uiso 1 1 d RD . .
H13B H 0.5934 0.7025 0.8180 0.044 Uiso 1 1 d RD . .
C13 C -0.0100(8) 0.6409(9) 0.4629(7) 0.055(3) Uani 1 1 d . . .
H13 H -0.0815 0.6268 0.4530 0.065 Uiso 1 1 calc R . .
O14 O 0.7050(9) 0.9014(11) 0.8164(7) 0.041(3) Uiso 0.65(2) 1 d PU B 1
O14' O 0.7280(16) 0.848(2) 0.8099(13) 0.042(4) Uiso 0.35(2) 1 d PU B 2
N12 N -0.0007(6) 0.6900(7) 0.5359(5) 0.047(2) Uani 1 1 d . . .
O15 O 0.8008(13) 0.7313(13) 0.7008(14) 0.030(4) Uiso 0.36(2) 1 d PU B 1
O15' O 0.7844(8) 0.7150(7) 0.6599(8) 0.031(3) Uiso 0.64(2) 1 d PU B 2
C11 C 0.1003(7) 0.7111(7) 0.5459(6) 0.035(2) Uani 1 1 d . . .
N26 N 0.2220(5) 0.7762(5) 0.6329(4) 0.0235(14) Uani 1 1 d . . .
O21 O 0.3211(6) 0.2608(5) 0.8741(4) 0.065(2) Uani 1 1 d D . .
H21A H 0.2651 0.2451 0.8529 0.077 Uiso 1 1 d RD . .
H21B H 0.2979 0.2500 0.9355 0.077 Uiso 1 1 d RD . .
C25 C 0.2397(7) 0.8186(6) 0.7081(5) 0.032(2) Uani 1 1 d . . .
H25 H 0.3129 0.8281 0.7163 0.039 Uiso 1 1 calc R . .
O22 O 0.5636(4) 0.5116(4) 0.7203(4) 0.0335(14) Uani 1 1 d D . .
H22A H 0.5871 0.5221 0.6592 0.040 Uiso 1 1 d RD . .
H22B H 0.6216 0.5192 0.7425 0.040 Uiso 1 1 d RD . .
C24 C 0.1511(8) 0.8478(7) 0.7729(6) 0.043(2) Uani 1 1 d . . .
H24 H 0.1626 0.8774 0.8263 0.052 Uiso 1 1 calc R . .
C23 C 0.0480(8) 0.8342(9) 0.7598(6) 0.054(3) Uani 1 1 d . . .
H23 H -0.0128 0.8563 0.8036 0.065 Uiso 1 1 calc R . .
N22 N 0.0292(6) 0.7903(8) 0.6869(5) 0.056(3) Uani 1 1 d . . .
C21 C 0.1162(7) 0.7616(7) 0.6261(6) 0.033(2) Uani 1 1 d . . .
N46 N 0.1080(5) 0.6623(5) 1.0018(4) 0.0231(14) Uani 1 1 d . . .
C45 C 0.0812(7) 0.6141(7) 0.9346(6) 0.033(2) Uani 1 1 d . . .
H45 H 0.1349 0.5760 0.8981 0.040 Uiso 1 1 calc R . .
C44 C -0.0247(8) 0.6197(8) 0.9179(8) 0.054(3) Uani 1 1 d . . .
H44 H -0.0461 0.5859 0.8707 0.065 Uiso 1 1 calc R . .
C43 C -0.0978(8) 0.6768(11) 0.9735(9) 0.072(4) Uani 1 1 d . . .
H43 H -0.1707 0.6825 0.9625 0.086 Uiso 1 1 calc R . .
N42 N -0.0734(7) 0.7233(10) 1.0400(7) 0.083(4) Uani 1 1 d . . .
C41 C 0.0300(7) 0.7146(9) 1.0501(7) 0.049(3) Uani 1 1 d . . .
N56 N 0.1663(5) 0.7540(5) 1.1336(4) 0.0271(15) Uani 1 1 d . . .
C55 C 0.2024(8) 0.8030(7) 1.1983(6) 0.039(2) Uani 1 1 d . . .
H55 H 0.2770 0.7980 1.2050 0.047 Uiso 1 1 calc R . .
C54 C 0.1296(10) 0.8598(8) 1.2539(7) 0.057(3) Uani 1 1 d . . .
H54 H 0.1516 0.8929 1.3012 0.069 Uiso 1 1 calc R . .
C53 C 0.0253(13) 0.8669(12) 1.2386(10) 0.102(6) Uani 1 1 d . . .
H53 H -0.0254 0.9072 1.2754 0.122 Uiso 1 1 calc R . .
N52 N -0.0092(8) 0.8201(10) 1.1747(8) 0.093(4) Uani 1 1 d . . .
C51 C 0.0650(7) 0.7668(8) 1.1251(6) 0.044(2) Uani 1 1 d . . .
C37 C 0.3229(6) 0.8820(6) 0.4452(5) 0.0252(17) Uani 1 1 d . . .
N38 N 0.3139(5) 0.9647(5) 0.4084(5) 0.0309(16) Uani 1 1 d . . .
C35 C 0.4436(6) 0.7076(6) 0.4007(5) 0.0222(16) Uani 1 1 d . . .
N36 N 0.5028(5) 0.6912(5) 0.3324(5) 0.0295(16) Uani 1 1 d . . .
C33 C 0.4714(6) 0.7893(6) 0.5571(5) 0.0262(18) Uani 1 1 d . . .
N34 N 0.5473(5) 0.8152(6) 0.5832(5) 0.0330(17) Uani 1 1 d . B .
C31 C 0.3653(6) 0.6025(7) 0.5913(5) 0.0296(19) Uani 1 1 d . . .
N32 N 0.3804(6) 0.5277(5) 0.6382(5) 0.0352(17) Uani 1 1 d . B .
C67 C 0.3188(6) 0.7880(7) 0.9446(5) 0.0270(18) Uani 1 1 d . . .
N68 N 0.3517(7) 0.8614(6) 0.8921(5) 0.045(2) Uani 1 1 d . . .
C65 C 0.3334(6) 0.5751(6) 0.9470(5) 0.0224(16) Uani 1 1 d . . .
N66 N 0.3687(5) 0.5246(5) 0.8899(5) 0.0306(16) Uani 1 1 d . . .
C63 C 0.6018(6) 0.3377(6) 0.9077(5) 0.0196(15) Uani 1 1 d . . .
N64 N 0.5246(5) 0.3453(5) 0.8752(4) 0.0253(15) Uani 1 1 d . . .
C61 C 0.2244(6) 0.5364(6) 1.1472(5) 0.0226(17) Uani 1 1 d . . .
N62 N 0.2152(5) 0.4661(5) 1.2083(5) 0.0279(15) Uani 1 1 d . . .
N71 N 0.1793(6) 0.4007(8) 0.7415(6) 0.065(3) Uani 1 1 d . . .
O72 O 0.2065(5) 0.4482(5) 0.8053(4) 0.0475(18) Uani 1 1 d . . .
O73 O 0.2525(5) 0.3430(6) 0.7030(5) 0.057(2) Uani 1 1 d . . .
O74 O 0.0895(6) 0.4077(9) 0.7245(7) 0.117(4) Uani 1 1 d . . .
N81 N 0.9545(12) 0.9647(11) 0.5652(10) 0.034(3) Uiso 0.50 1 d P . .
O82 O 0.8686(4) 0.9289(4) 0.6374(4) 0.0312(13) Uiso 0.50 1 d P B .
O82W O 0.8686(4) 0.9289(4) 0.6374(4) 0.0312(13) Uiso 0.50 1 d P B .
O83 O 1.0268(13) 1.0220(13) 0.5775(12) 0.071(5) Uiso 0.50 1 d P . .
O84 O 0.9712(11) 0.9331(11) 0.4865(10) 0.049(3) Uiso 0.50 1 d P . .
N91 N 0.065(2) 0.0512(18) 0.0294(16) 0.085(7) Uiso 0.50 1 d P . 1
O92 O 0.1387(9) 0.0679(9) 0.0687(8) 0.034(3) Uiso 0.50 1 d P C 1
O93 O 0.0798(16) -0.0120(16) -0.0416(14) 0.080(6) Uiso 0.50 1 d P . 1
O94 O -0.0430(18) 0.0605(16) 0.0336(14) 0.086(6) Uiso 0.50 1 d P . 1

loop_
_atom_site_aniso_label
_atom_site_aniso_U_11
_atom_site_aniso_U_22
_atom_site_aniso_U_33
_atom_site_aniso_U_23
_atom_site_aniso_U_13
_atom_site_aniso_U_12
Er1 0.0270(2) 0.01709(19) 0.02108(18) 0.00063(14) -0.00225(14) -0.00424(15)
Er2 0.01716(17) 0.01974(19) 0.01676(17) -0.00396(13) -0.00492(13) 0.00314(14)
Ru1 0.0193(3) 0.0181(3) 0.0210(3) -0.0010(2) -0.0059(2) 0.0065(3)
Ru2 0.0168(3) 0.0193(3) 0.0175(3) -0.0030(2) -0.0032(2) 0.0042(2)
N16 0.018(3) 0.027(4) 0.029(4) 0.006(3) -0.008(3) 0.001(3)
O11 0.051(5) 0.115(7) 0.048(4) -0.046(5) 0.012(3) -0.020(5)
C15 0.037(5) 0.033(5) 0.026(4) 0.003(4) -0.012(4) -0.003(4)
O12 0.063(4) 0.022(3) 0.039(4) 0.001(3) 0.020(3) -0.001(3)
C14 0.039(5) 0.052(6) 0.037(5) 0.003(4) -0.018(4) -0.012(5)
O13 0.039(3) 0.022(3) 0.038(3) 0.012(3) 0.001(3) -0.006(3)
C13 0.031(5) 0.083(9) 0.046(6) 0.005(6) -0.009(5) -0.021(5)
N12 0.023(4) 0.070(6) 0.042(5) 0.009(4) -0.007(3) -0.007(4)
C11 0.024(4) 0.045(6) 0.030(5) 0.014(4) -0.005(4) -0.003(4)
N26 0.022(3) 0.017(3) 0.028(3) 0.005(3) -0.003(3) 0.003(3)
O21 0.089(6) 0.070(5) 0.027(3) 0.005(3) -0.001(4) -0.048(4)
C25 0.037(5) 0.034(5) 0.024(4) -0.010(4) 0.000(4) 0.008(4)
O22 0.029(3) 0.047(4) 0.023(3) 0.003(3) -0.008(2) -0.013(3)
C24 0.049(6) 0.044(6) 0.029(5) 0.000(4) 0.000(4) 0.015(5)
C23 0.046(6) 0.090(9) 0.018(4) 0.004(5) 0.004(4) 0.039(6)
N22 0.027(4) 0.117(8) 0.016(4) 0.005(4) 0.002(3) 0.023(5)
C21 0.028(4) 0.036(5) 0.025(4) 0.019(4) -0.002(3) 0.003(4)
N46 0.014(3) 0.023(4) 0.027(3) 0.011(3) -0.001(3) -0.001(3)
C45 0.031(5) 0.035(5) 0.032(5) 0.011(4) -0.015(4) -0.007(4)
C44 0.046(6) 0.059(7) 0.057(6) 0.027(5) -0.035(5) -0.018(5)
C43 0.019(5) 0.122(12) 0.064(8) 0.012(8) -0.005(5) -0.002(6)
N42 0.024(5) 0.159(12) 0.064(6) -0.006(7) -0.011(5) 0.017(6)
C41 0.017(4) 0.080(8) 0.042(5) 0.007(5) -0.002(4) 0.014(5)
N56 0.034(4) 0.020(4) 0.020(3) 0.003(3) 0.005(3) 0.005(3)
C55 0.045(6) 0.028(5) 0.035(5) -0.008(4) 0.010(4) -0.002(4)
C54 0.087(9) 0.037(6) 0.040(6) -0.012(5) 0.005(6) 0.024(6)
C53 0.117(13) 0.114(13) 0.063(9) -0.021(8) 0.009(9) 0.086(11)
N52 0.060(7) 0.150(12) 0.077(7) -0.060(8) -0.006(6) 0.069(7)
C51 0.029(5) 0.061(7) 0.038(5) -0.004(5) 0.000(4) 0.022(5)
C37 0.015(4) 0.028(5) 0.029(4) 0.001(4) -0.002(3) 0.003(3)
N38 0.031(4) 0.016(4) 0.040(4) 0.006(3) -0.004(3) -0.003(3)
C35 0.025(4) 0.017(4) 0.026(4) 0.004(3) -0.014(3) 0.001(3)
N36 0.027(4) 0.034(4) 0.029(4) -0.008(3) -0.008(3) 0.008(3)
C33 0.027(4) 0.030(5) 0.023(4) -0.005(3) -0.008(3) 0.009(4)
N34 0.021(4) 0.050(5) 0.031(4) -0.011(3) -0.007(3) -0.003(3)
C31 0.027(4) 0.038(5) 0.022(4) 0.000(4) -0.005(3) 0.005(4)
N32 0.050(5) 0.025(4) 0.033(4) -0.003(3) -0.015(4) 0.014(4)
C67 0.028(4) 0.036(5) 0.015(4) -0.007(4) 0.001(3) -0.005(4)
N68 0.061(5) 0.039(5) 0.030(4) -0.002(4) -0.004(4) -0.018(4)
C65 0.021(4) 0.025(4) 0.025(4) -0.008(3) -0.011(3) 0.004(3)
N66 0.030(4) 0.036(4) 0.030(4) -0.012(3) -0.014(3) 0.009(3)
C63 0.025(4) 0.018(4) 0.017(4) -0.005(3) -0.004(3) 0.004(3)
N64 0.025(4) 0.032(4) 0.017(3) -0.003(3) -0.002(3) 0.009(3)
C61 0.021(4) 0.022(4) 0.031(4) -0.011(3) -0.013(3) 0.009(3)
N62 0.029(4) 0.027(4) 0.029(4) 0.001(3) -0.012(3) 0.003(3)
N71 0.024(4) 0.121(9) 0.073(6) -0.057(6) -0.029(4) 0.012(5)
O72 0.025(3) 0.081(5) 0.048(4) -0.040(4) -0.012(3) 0.014(3)
O73 0.032(4) 0.091(6) 0.062(4) -0.055(4) -0.013(3) 0.008(4)
O74 0.035(4) 0.239(13) 0.118(8) -0.109(8) -0.047(5) 0.044(6)

loop_
_atom_type_symbol
_atom_type_description
_atom_type_scat_dispersion_real
_atom_type_scat_dispersion_imag
_atom_type_scat_source
C C 0.0033 0.0016 'International Tables Vol C Tables 4.2.6.8 and 6.1.1.4'
H H 0.0000 0.0000 'International Tables Vol C Tables 4.2.6.8 and 6.1.1.4'
N N 0.0061 0.0033 'International Tables Vol C Tables 4.2.6.8 and 6.1.1.4'
O O 0.0106 0.0060 'International Tables Vol C Tables 4.2.6.8 and 6.1.1.4'
Ru Ru -1.2594 0.8363 'International Tables Vol C Tables 4.2.6.8 and 6.1.1.4'
Er Er -0.2586 4.9576 'International Tables Vol C Tables 4.2.6.8 and 6.1.1.4'

loop_
_geom_angle_atom_site_label_1
_geom_angle_atom_site_label_2
_geom_angle_atom_site_label_3
_geom_angle
_geom_angle_site_symmetry_1
_geom_angle_site_symmetry_3
O14' Er1 O15' 79.7(7) . .
O14' Er1 N34 143.7(5) . .
O15' Er1 N34 97.6(3) . .
O14' Er1 N38 110.9(7) . 2_676
O15' Er1 N38 141.5(3) . 2_676
N34 Er1 N38 93.8(2) . 2_676
O14' Er1 O13 70.9(5) . .
O15' Er1 O13 73.8(3) . .
N34 Er1 O13 73.6(2) . .
N38 Er1 O13 144.5(2) 2_676 .
O14' Er1 O15 62.5(8) . .
O15' Er1 O15 17.7(4) . .
N34 Er1 O15 113.8(5) . .
N38 Er1 O15 140.3(4) 2_676 .
O13 Er1 O15 73.5(4) . .
O14' Er1 O12 86.0(6) . .
O15' Er1 O12 147.7(3) . .
N34 Er1 O12 77.2(2) . .
N38 Er1 O12 70.7(2) 2_676 .
O13 Er1 O12 74.1(2) . .
O15 Er1 O12 140.6(5) . .
O14' Er1 O11 139.5(6) . .
O15' Er1 O11 71.7(3) . .
N34 Er1 O11 69.7(2) . .
N38 Er1 O11 78.2(3) 2_676 .
O13 Er1 O11 124.7(2) . .
O15 Er1 O11 85.0(5) . .
O12 Er1 O11 132.4(3) . .
O14' Er1 O14 18.8(5) . .
O15' Er1 O14 98.3(5) . .
N34 Er1 O14 142.9(3) . .
N38 Er1 O14 94.2(4) 2_676 .
O13 Er1 O14 79.0(3) . .
O15 Er1 O14 80.9(6) . .
O12 Er1 O14 71.5(3) . .
O11 Er1 O14 147.3(3) . .
O14' Er1 O82 72.3(5) . .
O15' Er1 O82 77.3(3) . .
N34 Er1 O82 142.9(2) . .
N38 Er1 O82 71.7(2) 2_676 .
O13 Er1 O82 136.35(19) . .
O15 Er1 O82 69.2(4) . .
O12 Er1 O82 125.6(2) . .
O11 Er1 O82 73.9(2) . .
O14 Er1 O82 73.6(3) . .
O21 Er2 N36 88.8(2) . 2_666
O21 Er2 N32 143.0(3) . .
N36 Er2 N32 86.8(2) 2_666 .
O21 Er2 N66 100.1(2) . .
N36 Er2 N66 157.9(2) 2_666 .
N32 Er2 N66 97.5(2) . .
O21 Er2 O22 144.2(2) . .
N36 Er2 O22 80.8(2) 2_666 .
N32 Er2 O22 70.9(2) . .
N66 Er2 O22 80.1(2) . .
O21 Er2 O72 78.9(3) . .
N36 Er2 O72 129.3(2) 2_666 .
N32 Er2 O72 75.8(2) . .
N66 Er2 O72 72.6(2) . .
O22 Er2 O72 133.2(2) . .
O21 Er2 N64 72.0(2) . .
N36 Er2 N64 84.1(2) 2_666 .
N32 Er2 N64 143.6(2) . .
N66 Er2 N64 79.6(2) . .
O22 Er2 N64 72.9(2) . .
O72 Er2 N64 135.0(2) . .
O21 Er2 O73 71.7(3) . .
N36 Er2 O73 76.7(2) 2_666 .
N32 Er2 O73 71.5(3) . .
N66 Er2 O73 125.3(2) . .
O22 Er2 O73 136.9(2) . .
O72 Er2 O73 52.7(2) . .
N64 Er2 O73 139.0(2) . .
O21 Er2 N71 76.3(3) . .
N36 Er2 N71 102.8(2) 2_666 .
N32 Er2 N71 69.1(3) . .
N66 Er2 N71 99.0(2) . .
O22 Er2 N71 139.4(3) . .
O72 Er2 N71 26.5(2) . .
N64 Er2 N71 147.3(3) . .
O73 Er2 N71 26.4(2) . .
C35 Ru1 C33 88.0(3) . .
C35 Ru1 C31 91.1(3) . .
C33 Ru1 C31 86.8(3) . .
C35 Ru1 C37 90.2(3) . .
C33 Ru1 C37 90.5(3) . .
C31 Ru1 C37 177.0(3) . .
C35 Ru1 N16 97.6(3) . .
C33 Ru1 N16 174.3(3) . .
C31 Ru1 N16 91.8(3) . .
C37 Ru1 N16 90.7(3) . .
C35 Ru1 N26 174.8(3) . .
C33 Ru1 N26 96.8(3) . .
C31 Ru1 N26 91.3(3) . .
C37 Ru1 N26 87.5(3) . .
N16 Ru1 N26 77.8(2) . .
C63 Ru2 C65 90.6(3) 2_667 .
C63 Ru2 C67 90.1(3) 2_667 .
C65 Ru2 C67 89.6(3) . .
C63 Ru2 C61 82.6(3) 2_667 .
C65 Ru2 C61 91.3(3) . .
C67 Ru2 C61 172.6(3) . .
C63 Ru2 N46 174.2(3) 2_667 .
C65 Ru2 N46 94.7(3) . .
C67 Ru2 N46 92.5(3) . .
C61 Ru2 N46 94.7(3) . .
C63 Ru2 N56 98.3(3) 2_667 .
C65 Ru2 N56 171.1(3) . .
C67 Ru2 N56 89.8(3) . .
C61 Ru2 N56 90.5(3) . .
N46 Ru2 N56 76.5(3) . .
C15 N16 C11 116.1(7) . .
C15 N16 Ru1 128.8(6) . .
C11 N16 Ru1 115.1(5) . .
Er1 O11 H11A 95.8 . .
Er1 O11 H11B 160.7 . .
H11A O11 H11B 103.3 . .
N16 C15 C14 122.4(8) . .
N16 C15 H15 118.8 . .
C14 C15 H15 118.8 . .
Er1 O12 H12A 104.8 . .
Er1 O12 H12B 146.2 . .
H12A O12 H12B 104.7 . .
C15 C14 C13 117.9(9) . .
C15 C14 H14 121.1 . .
C13 C14 H14 121.1 . .
Er1 O13 H13A 112.5 . .
Er1 O13 H13B 119.8 . .
H13A O13 H13B 107.2 . .
N12 C13 C14 121.6(9) . .
N12 C13 H13 119.2 . .
C14 C13 H13 119.2 . .
C11 N12 C13 117.5(8) . .
N12 C11 N16 124.4(8) . .
N12 C11 C21 120.2(8) . .
N16 C11 C21 115.4(7) . .
C25 N26 C21 117.9(7) . .
C25 N26 Ru1 127.0(5) . .
C21 N26 Ru1 114.9(5) . .
Er2 O21 H21A 106.4 . .
Er2 O21 H21B 128.6 . .
H21A O21 H21B 103.4 . .
N26 C25 C24 119.5(8) . .
N26 C25 H25 120.2 . .
C24 C25 H25 120.2 . .
Er2 O22 H22A 114.9 . .
Er2 O22 H22B 134.5 . .
H22A O22 H22B 103.9 . .
C23 C24 C25 119.4(9) . .
C23 C24 H24 120.3 . .
C25 C24 H24 120.3 . .
N22 C23 C24 121.6(8) . .
N22 C23 H23 119.2 . .
C24 C23 H23 119.2 . .
C21 N22 C23 117.7(8) . .
N22 C21 N26 123.8(8) . .
N22 C21 C11 120.1(8) . .
N26 C21 C11 116.2(7) . .
C41 N46 C45 117.4(7) . .
C41 N46 Ru2 116.1(6) . .
C45 N46 Ru2 126.5(6) . .
N46 C45 C44 120.0(9) . .
N46 C45 H45 120.0 . .
C44 C45 H45 120.0 . .
C45 C44 C43 116.5(10) . .
C45 C44 H44 121.8 . .
C43 C44 H44 121.8 . .
N42 C43 C44 124.3(10) . .
N42 C43 H43 117.8 . .
C44 C43 H43 117.8 . .
C43 N42 C41 114.9(11) . .
N42 C41 N46 126.8(10) . .
N42 C41 C51 118.2(9) . .
N46 C41 C51 115.0(7) . .
C51 N56 C55 117.5(8) . .
C51 N56 Ru2 116.8(6) . .
C55 N56 Ru2 125.7(6) . .
N56 C55 C54 119.2(9) . .
N56 C55 H55 120.4 . .
C54 C55 H55 120.4 . .
C53 C54 C55 117.6(11) . .
C53 C54 H54 121.2 . .
C55 C54 H54 121.2 . .
N52 C53 C54 123.0(11) . .
N52 C53 H53 118.5 . .
C54 C53 H53 118.5 . .
C51 N52 C53 115.7(11) . .
N56 C51 N52 126.9(10) . .
N56 C51 C41 115.7(8) . .
N52 C51 C41 117.4(9) . .
N38 C37 Ru1 176.6(7) . .
C37 N38 Er1 172.4(6) . 2_676
N36 C35 Ru1 178.3(7) . .
C35 N36 Er2 156.8(6) . 2_666
N34 C33 Ru1 177.8(7) . .
C33 N34 Er1 169.8(6) . .
N32 C31 Ru1 175.6(7) . .
C31 N32 Er2 160.5(6) . .
N68 C67 Ru2 177.4(7) . .
N66 C65 Ru2 176.0(6) . .
C65 N66 Er2 166.8(6) . .
N64 C63 Ru2 174.4(7) . 2_667
C63 N64 Er2 161.0(6) . .
N62 C61 Ru2 172.0(6) . .
O74 N71 O73 123.4(8) . .
O74 N71 O72 121.0(9) . .
O73 N71 O72 115.6(7) . .
O74 N71 Er2 173.3(10) . .
O73 N71 Er2 60.5(4) . .
O72 N71 Er2 55.8(4) . .
N71 O72 Er2 97.7(5) . .
N71 O73 Er2 93.0(4) . .
O83 N81 O84 116.5(15) . .
O83 N81 O82 121.7(14) . .
O84 N81 O82 121.4(13) . .
O83 N81 O84 38.2(9) . 2_776
O84 N81 O84 89.5(12) . 2_776
O82 N81 O84 143.5(12) . 2_776
N81 O82 Er1 140.8(7) . .
O84 O83 N81 92.4(16) 2_776 .
O83 O84 N81 124.2(18) 2_776 .
O83 O84 N81 49.3(12) 2_776 2_776
N81 O84 N81 90.5(12) . 2_776
O92 N91 O94 144(2) . .
O92 N91 O93 121(2) . .
O94 N91 O93 94.4(18) . .
O92 N91 O93 148(2) . 2
O94 N91 O93 21.5(12) . 2
O93 N91 O93 81.4(16) . 2
O94 O93 N91 119(3) 2 .
O94 O93 N91 39(2) 2 2
N91 O93 N91 98.6(16) . 2
O93 O94 N91 119(3) 2 .

loop_
_geom_bond_atom_site_label_1
_geom_bond_atom_site_label_2
_geom_bond_distance
_geom_bond_site_symmetry_2
Er1 O14' 2.276(17) .
Er1 O15' 2.343(9) .
Er1 N34 2.349(6) .
Er1 N38 2.352(7) 2_676
Er1 O13 2.353(5) .
Er1 O15 2.360(16) .
Er1 O12 2.369(6) .
Er1 O11 2.378(6) .
Er1 O14 2.406(10) .
Er1 O82 2.426(5) .
Er2 O21 2.318(6) .
Er2 N36 2.349(7) 2_666
Er2 N32 2.375(7) .
Er2 N66 2.383(7) .
Er2 O22 2.389(5) .
Er2 O72 2.391(6) .
Er2 N64 2.397(6) .
Er2 O73 2.496(6) .
Er2 N71 2.863(7) .
Ru1 C35 1.960(8) .
Ru1 C33 1.966(8) .
Ru1 C31 2.024(8) .
Ru1 C37 2.033(8) .
Ru1 N16 2.110(6) .
Ru1 N26 2.111(6) .
Ru2 C63 1.959(7) 2_667
Ru2 C65 1.975(8) .
Ru2 C67 2.036(8) .
Ru2 C61 2.044(8) .
Ru2 N46 2.119(6) .
Ru2 N56 2.121(6) .
O4W' O4W' 1.75(4) 2_655
O5W O6W 0.83(2) .
N16 C15 1.342(10) .
N16 C11 1.364(10) .
O11 H11A 0.8611 .
O11 H11B 0.8679 .
C15 C14 1.359(11) .
C15 H15 0.9500 .
O12 H12A 0.8451 .
O12 H12B 0.8514 .
C14 C13 1.367(14) .
C14 H14 0.9500 .
O13 H13A 0.8428 .
O13 H13B 0.8339 .
C13 N12 1.342(13) .
C13 H13 0.9500 .
N12 C11 1.327(10) .
C11 C21 1.468(12) .
N26 C25 1.349(10) .
N26 C21 1.352(10) .
O21 H21A 0.8541 .
O21 H21B 0.8572 .
C25 C24 1.377(11) .
C25 H25 0.9500 .
O22 H22A 0.8537 .
O22 H22B 0.8575 .
C24 C23 1.348(13) .
C24 H24 0.9500 .
C23 N22 1.335(13) .
C23 H23 0.9500 .
N22 C21 1.331(11) .
N46 C41 1.325(11) .
N46 C45 1.336(10) .
C45 C44 1.382(11) .
C45 H45 0.9500 .
C44 C43 1.381(16) .
C44 H44 0.9500 .
C43 N42 1.301(15) .
C43 H43 0.9500 .
N42 C41 1.321(11) .
C41 C51 1.503(14) .
N56 C51 1.294(10) .
N56 C55 1.362(11) .
C55 C54 1.376(12) .
C55 H55 0.9500 .
C54 C53 1.356(18) .
C54 H54 0.9500 .
C53 N52 1.326(17) .
C53 H53 0.9500 .
N52 C51 1.313(12) .
C37 N38 1.158(10) .
N38 Er1 2.352(7) 2_676
C35 N36 1.143(9) .
N36 Er2 2.349(7) 2_666
C33 N34 1.156(9) .
C31 N32 1.147(10) .
C67 N68 1.153(10) .
C65 N66 1.152(9) .
C63 N64 1.148(9) .
C63 Ru2 1.959(7) 2_667
C61 N62 1.165(9) .
N71 O74 1.188(9) .
N71 O73 1.275(10) .
N71 O72 1.289(9) .
N81 O83 1.238(19) .
N81 O84 1.242(17) .
N81 O82 1.349(14) .
N81 O84 1.630(19) 2_776
O83 O84 1.010(18) 2_776
O84 O83 1.010(18) 2_776
O84 N81 1.630(19) 2_776
N91 O92 1.21(2) .
N91 O94 1.33(3) .
N91 O93 1.40(3) .
N91 O93 1.83(3) 2
O93 O94 0.77(2) 2
O93 N91 1.83(3) 2
O94 O93 0.77(2) 2

loop_
_geom_torsion_atom_site_label_1
_geom_torsion_atom_site_label_2
_geom_torsion_atom_site_label_3
_geom_torsion_atom_site_label_4
_geom_torsion
_geom_torsion_site_symmetry_1
_geom_torsion_site_symmetry_4
C35 Ru1 N16 C15 8.5(7) . .
C33 Ru1 N16 C15 -159(3) . .
C31 Ru1 N16 C15 -82.8(7) . .
C37 Ru1 N16 C15 98.8(7) . .
N26 Ru1 N16 C15 -173.8(7) . .
C35 Ru1 N16 C11 -171.4(6) . .
C33 Ru1 N16 C11 22(3) . .
C31 Ru1 N16 C11 97.3(6) . .
C37 Ru1 N16 C11 -81.0(6) . .
N26 Ru1 N16 C11 6.3(5) . .
C11 N16 C15 C14 2.8(12) . .
Ru1 N16 C15 C14 -177.0(6) . .
N16 C15 C14 C13 0.2(13) . .
C15 C14 C13 N12 -2.6(15) . .
C14 C13 N12 C11 1.8(15) . .
C13 N12 C11 N16 1.4(14) . .
C13 N12 C11 C21 -178.0(8) . .
C15 N16 C11 N12 -3.7(12) . .
Ru1 N16 C11 N12 176.2(7) . .
C15 N16 C11 C21 175.7(7) . .
Ru1 N16 C11 C21 -4.4(9) . .
C35 Ru1 N26 C25 -156(3) . .
C33 Ru1 N26 C25 -0.6(7) . .
C31 Ru1 N26 C25 86.3(7) . .
C37 Ru1 N26 C25 -90.9(7) . .
N16 Ru1 N26 C25 177.9(7) . .
C35 Ru1 N26 C21 19(3) . .
C33 Ru1 N26 C21 174.1(6) . .
C31 Ru1 N26 C21 -99.0(6) . .
C37 Ru1 N26 C21 83.8(6) . .
N16 Ru1 N26 C21 -7.5(5) . .
C21 N26 C25 C24 -1.9(12) . .
Ru1 N26 C25 C24 172.7(6) . .
N26 C25 C24 C23 -0.3(13) . .
C25 C24 C23 N22 1.8(15) . .
C24 C23 N22 C21 -1.0(15) . .
C23 N22 C21 N26 -1.4(14) . .
C23 N22 C21 C11 178.7(8) . .
C25 N26 C21 N22 2.9(12) . .
Ru1 N26 C21 N22 -172.3(7) . .
C25 N26 C21 C11 -177.3(7) . .
Ru1 N26 C21 C11 7.5(9) . .
N12 C11 C21 N22 -2.8(13) . .
N16 C11 C21 N22 177.8(8) . .
N12 C11 C21 N26 177.4(7) . .
N16 C11 C21 N26 -2.1(11) . .
C63 Ru2 N46 C41 27(3) 2_667 .
C65 Ru2 N46 C41 -180.0(7) . .
C67 Ru2 N46 C41 -90.2(7) . .
C61 Ru2 N46 C41 88.3(7) . .
N56 Ru2 N46 C41 -1.1(6) . .
C63 Ru2 N46 C45 -152(3) 2_667 .
C65 Ru2 N46 C45 1.5(7) . .
C67 Ru2 N46 C45 91.2(6) . .
C61 Ru2 N46 C45 -90.3(6) . .
N56 Ru2 N46 C45 -179.6(7) . .
C41 N46 C45 C44 -0.3(12) . .
Ru2 N46 C45 C44 178.2(6) . .
N46 C45 C44 C43 0.2(13) . .
C45 C44 C43 N42 -1.0(18) . .
C44 C43 N42 C41 1.7(19) . .
C43 N42 C41 N46 -1.8(18) . .
C43 N42 C41 C51 179.6(10) . .
C45 N46 C41 N42 1.2(15) . .
Ru2 N46 C41 N42 -177.5(9) . .
C45 N46 C41 C51 179.8(7) . .
Ru2 N46 C41 C51 1.1(11) . .
C63 Ru2 N56 C51 -176.4(7) 2_667 .
C65 Ru2 N56 C51 8(2) . .
C67 Ru2 N56 C51 93.6(7) . .
C61 Ru2 N56 C51 -93.8(7) . .
N46 Ru2 N56 C51 0.9(6) . .
C63 Ru2 N56 C55 5.5(7) 2_667 .
C65 Ru2 N56 C55 -170.3(17) . .
C67 Ru2 N56 C55 -84.6(7) . .
C61 Ru2 N56 C55 88.1(7) . .
N46 Ru2 N56 C55 -177.3(7) . .
C51 N56 C55 C54 2.6(12) . .
Ru2 N56 C55 C54 -179.2(7) . .
N56 C55 C54 C53 -2.2(15) . .
C55 C54 C53 N52 1(2) . .
C54 C53 N52 C51 -1(2) . .
C55 N56 C51 N52 -2.3(16) . .
Ru2 N56 C51 N52 179.4(10) . .
C55 N56 C51 C41 177.7(8) . .
Ru2 N56 C51 C41 -0.6(11) . .
C53 N52 C51 N56 1(2) . .
C53 N52 C51 C41 -178.5(12) . .
N42 C41 C51 N56 178.4(10) . .
N46 C41 C51 N56 -0.3(13) . .
N42 C41 C51 N52 -1.6(16) . .
N46 C41 C51 N52 179.7(10) . .
C35 Ru1 C37 N38 -119(12) . .
C33 Ru1 C37 N38 -31(12) . .
C31 Ru1 C37 N38 -3(16) . .
N16 Ru1 C37 N38 143(12) . .
N26 Ru1 C37 N38 65(12) . .
Ru1 C37 N38 Er1 45(16) . 2_676
C33 Ru1 C35 N36 -77(22) . .
C31 Ru1 C35 N36 -163(22) . .
C37 Ru1 C35 N36 14(22) . .
N16 Ru1 C35 N36 105(22) . .
N26 Ru1 C35 N36 79(22) . .
Ru1 C35 N36 Er2 -172(20) . 2_666
C35 Ru1 C33 N34 -97(18) . .
C31 Ru1 C33 N34 -6(18) . .
C37 Ru1 C33 N34 172(18) . .
N16 Ru1 C33 N34 70(19) . .
N26 Ru1 C33 N34 85(18) . .
Ru1 C33 N34 Er1 -62(20) . .
O14' Er1 N34 C33 22(4) . .
O15' Er1 N34 C33 105(4) . .
N38 Er1 N34 C33 -112(4) 2_676 .
O13 Er1 N34 C33 35(4) . .
O15 Er1 N34 C33 98(4) . .
O12 Er1 N34 C33 -42(4) . .
O11 Er1 N34 C33 172(4) . .
O14 Er1 N34 C33 -10(4) . .
O82 Er1 N34 C33 -176(4) . .
C35 Ru1 C31 N32 124(10) . .
C33 Ru1 C31 N32 36(10) . .
C37 Ru1 C31 N32 7(14) . .
N16 Ru1 C31 N32 -139(10) . .
N26 Ru1 C31 N32 -61(10) . .
Ru1 C31 N32 Er2 27(12) . .
O21 Er2 N32 C31 115(2) . .
N36 Er2 N32 C31 -162(2) 2_666 .
N66 Er2 N32 C31 -3(2) . .
O22 Er2 N32 C31 -80(2) . .
O72 Er2 N32 C31 66(2) . .
N64 Er2 N32 C31 -86(2) . .
O73 Er2 N32 C31 121(2) . .
N71 Er2 N32 C31 93(2) . .
C63 Ru2 C67 N68 -44(18) 2_667 .
C65 Ru2 C67 N68 -135(18) . .
C61 Ru2 C67 N68 -38(19) . .
N46 Ru2 C67 N68 130(18) . .
N56 Ru2 C67 N68 54(18) . .
C63 Ru2 C65 N66 176(11) 2_667 .
C67 Ru2 C65 N66 -94(11) . .
C61 Ru2 C65 N66 93(11) . .
N46 Ru2 C65 N66 -1(11) . .
N56 Ru2 C65 N66 -8(12) . .
Ru2 C65 N66 Er2 -23(13) . .
O21 Er2 N66 C65 -58(3) . .
N36 Er2 N66 C65 -171(3) 2_666 .
N32 Er2 N66 C65 89(3) . .
O22 Er2 N66 C65 158(3) . .
O72 Er2 N66 C65 16(3) . .
N64 Er2 N66 C65 -128(3) . .
O73 Er2 N66 C65 16(3) . .
N71 Er2 N66 C65 19(3) . .
Ru2 C63 N64 Er2 20(8) 2_667 .
O21 Er2 N64 C63 177.5(18) . .
N36 Er2 N64 C63 86.9(17) 2_666 .
N32 Er2 N64 C63 10.5(19) . .
N66 Er2 N64 C63 -78.1(17) . .
O22 Er2 N64 C63 4.7(17) . .
O72 Er2 N64 C63 -130.2(17) . .
O73 Er2 N64 C63 148.8(17) . .
N71 Er2 N64 C63 -168.4(16) . .
C63 Ru2 C61 N62 -10(5) 2_667 .
C65 Ru2 C61 N62 81(5) . .
C67 Ru2 C61 N62 -16(6) . .
N46 Ru2 C61 N62 175(5) . .
N56 Ru2 C61 N62 -108(5) . .
O21 Er2 N71 O74 156(6) . .
N36 Er2 N71 O74 -119(6) 2_666 .
N32 Er2 N71 O74 -37(6) . .
N66 Er2 N71 O74 58(6) . .
O22 Er2 N71 O74 -28(6) . .
O72 Er2 N71 O74 63(6) . .
N64 Er2 N71 O74 142(6) . .
O73 Er2 N71 O74 -128(7) . .
O21 Er2 N71 O73 -76.5(6) . .
N36 Er2 N71 O73 9.0(7) 2_666 .
N32 Er2 N71 O73 90.5(6) . .
N66 Er2 N71 O73 -174.9(6) . .
O22 Er2 N71 O73 99.9(7) . .
O72 Er2 N71 O73 -169.2(11) . .
N64 Er2 N71 O73 -90.2(7) . .
O21 Er2 N71 O72 92.7(6) . .
N36 Er2 N71 O72 178.2(6) 2_666 .
N32 Er2 N71 O72 -100.4(6) . .
N66 Er2 N71 O72 -5.7(7) . .
O22 Er2 N71 O72 -91.0(7) . .
N64 Er2 N71 O72 79.0(8) . .
O73 Er2 N71 O72 169.2(11) . .
O74 N71 O72 Er2 -173.1(11) . .
O73 N71 O72 Er2 10.4(10) . .
O21 Er2 O72 N71 -81.4(6) . .
N36 Er2 O72 N71 -2.2(7) 2_666 .
N32 Er2 O72 N71 71.4(6) . .
N66 Er2 O72 N71 174.1(7) . .
O22 Er2 O72 N71 116.9(6) . .
N64 Er2 O72 N71 -131.5(6) . .
O73 Er2 O72 N71 -6.0(6) . .
O74 N71 O73 Er2 173.7(12) . .
O72 N71 O73 Er2 -9.9(10) . .
O21 Er2 O73 N71 95.9(7) . .
N36 Er2 O73 N71 -170.9(7) 2_666 .
N32 Er2 O73 N71 -79.9(6) . .
N66 Er2 O73 N71 6.2(7) . .
O22 Er2 O73 N71 -110.4(6) . .
O72 Er2 O73 N71 6.0(6) . .
N64 Er2 O73 N71 124.6(6) . .
O83 N81 O82 Er1 156.1(11) . .
O84 N81 O82 Er1 -32(2) . .
O84 N81 O82 Er1 112.0(18) 2_776 .
O14' Er1 O82 N81 174.3(14) . .
O15' Er1 O82 N81 91.2(12) . .
N34 Er1 O82 N81 5.4(13) . .
N38 Er1 O82 N81 -65.8(11) 2_676 .
O13 Er1 O82 N81 140.6(11) . .
O15 Er1 O82 N81 107.7(13) . .
O12 Er1 O82 N81 -114.2(11) . .
O11 Er1 O82 N81 16.9(11) . .
O14 Er1 O82 N81 -166.0(12) . .
O84 N81 O83 O84 50(2) . 2_776
O82 N81 O83 O84 -137.9(15) . 2_776
O83 N81 O84 O83 -67(3) . 2_776
O82 N81 O84 O83 121(2) . 2_776
O84 N81 O84 O83 -38.6(18) 2_776 2_776
O83 N81 O84 N81 -28.1(13) . 2_776
O82 N81 O84 N81 159.3(16) . 2_776
O84 N81 O84 N81 0.000(1) 2_776 2_776
O92 N91 O93 O94 120(3) . 2
O94 N91 O93 O94 -53(4) . 2
O93 N91 O93 O94 -36(3) 2 2
O92 N91 O93 N91 156(2) . 2
O94 N91 O93 N91 -17.2(14) . 2
O93 N91 O93 N91 0.000(2) 2 2
O92 N91 O94 O93 -117(4) . 2
O93 N91 O94 O93 53(4) . 2
